data_4113678
loop_
_publ_author_name
'Takashi Ooi'
'Minoru Kameda'
'Keiji Maruoka'

_publ_contact_author_address
;
    Dept.of Chem., Grad.School of Sci., Kyoto Univ., Kyoto 606-8502 JAPAN
;
_publ_contact_author_email ' maruoka@kuchem.kyoto-u.ac.jp '
_publ_contact_author_fax ' +81-(0)75-753-4041 '
_publ_contact_author_name ' Keiji Maruoka (MS #JA021244H) '
_publ_contact_author_phone ' +81-(0)75-753-4041 '
_publ_section_title
;
 Design of N-Spiro C2-Symmetric Chiral Quaternary Ammonium Bromides as
 Novel Chiral Phase-Transfer Catalysts: Synthesis and Application to
 Practical Asymmetric Synthesis of \a-Amino Acids
;
_journal_name_full 'Journal of the American Chemical Society'
_journal_page_first 5139
_journal_page_last 5151
_journal_paper_doi 10.1021/ja021244h
_journal_volume 125
_journal_year 2003
_chemical_absolute_configuration rm
_chemical_formula_sum 'C63 H50 Cl2 F12 N O4 P'
_chemical_formula_weight 1214.95
_space_group_IT_number 19
_symmetry_cell_setting orthorhombic
_symmetry_Int_Tables_number 19
_symmetry_space_group_name_Hall 'P 2ac 2ab'
_symmetry_space_group_name_H-M 'P 21 21 21'
_cell_angle_alpha 90
_cell_angle_beta 90
_cell_angle_gamma 90
_cell_formula_units_Z 4
_cell_length_a 11.0133(4)
_cell_length_b 15.2191(8)
_cell_length_c 34.881(2)
_cell_measurement_reflns_used 22962
_cell_measurement_temperature 123.2
_cell_measurement_theta_max 25.0
_cell_measurement_theta_min 1.3
_cell_volume 5846.5(5)
_computing_cell_refinement PROCESS-AUTO
_computing_data_collection PROCESS-AUTO
_computing_data_reduction 'teXsan Ver. 1.11'
_computing_publication_material 'teXsan Ver. 1.11'
_computing_structure_refinement 'teXsan Ver. 1.10'
_computing_structure_solution SIR92
_diffrn_detector_area_resol_mean 5.00
_diffrn_measured_fraction_theta_full 0.9870
_diffrn_measured_fraction_theta_max 0.9870
_diffrn_measurement_device_type 'Rigaku RAXIS-RAPID Imaging Plate'
_diffrn_measurement_method \w
_diffrn_radiation_type 'Mo K\a'
_diffrn_radiation_wavelength 0.7107
_diffrn_reflns_av_R_equivalents 0.055
_diffrn_reflns_limit_h_max 14
_diffrn_reflns_limit_h_min -14
_diffrn_reflns_limit_k_max 19
_diffrn_reflns_limit_k_min -19
_diffrn_reflns_limit_l_max 45
_diffrn_reflns_limit_l_min -38
_diffrn_reflns_number 33632
_diffrn_reflns_theta_full 27.48
_diffrn_reflns_theta_max 27.48
_exptl_absorpt_coefficient_mu 0.225
_exptl_absorpt_correction_T_max 0.973
_exptl_absorpt_correction_T_min 0.958
_exptl_absorpt_correction_type integration
_exptl_absorpt_process_details '(Higashi, 1999)'
_exptl_crystal_colour colorless
_exptl_crystal_density_diffrn 1.380
_exptl_crystal_description block
_exptl_crystal_size_max 0.500
_exptl_crystal_size_mid 0.400
_exptl_crystal_size_min 0.300
_refine_diff_density_max 2.39
_refine_diff_density_min -0.68
_refine_ls_extinction_method none
_refine_ls_goodness_of_fit_ref 1.486
_refine_ls_hydrogen_treatment noref
_refine_ls_number_parameters 750
_refine_ls_number_reflns 7308
_refine_ls_R_factor_gt 0.0836
_refine_ls_shift/su_max 0.2282
_refine_ls_structure_factor_coef Fsqd
_refine_ls_weighting_details 'w = 1/[\s^2^(Fo^2^) + (0.10000(Max(Fo^2^,0) + 2Fc^2^)/3)^2^]'
_refine_ls_weighting_scheme calc
_refine_ls_wR_factor_ref 0.2343
_reflns_number_gt 5121
_reflns_number_total 7308
_reflns_threshold_expression F^2^>2.0\s(F^2^)
_cod_data_source_file ja021244h_1.cif
_cod_data_source_block kame2618
_cod_original_sg_symbol_H-M 'P 21 21 21 '
_cod_original_formula_sum 'C63 H50 Cl2 F12 N O4 P '
_cod_database_code 4113678

loop_
_symmetry_equiv_pos_as_xyz
x,y,z
1/2-x,-y,1/2+z
1/2+x,1/2-y,-z
-x,1/2+y,1/2-z

loop_
_atom_site_label
_atom_site_type_symbol
_atom_site_fract_x
_atom_site_fract_y
_atom_site_fract_z
_atom_site_U_iso_or_equiv
_atom_site_adp_type
_atom_site_occupancy
_atom_site_calc_flag
Cl(1) Cl -0.6336(2) 0.0893(1) -0.24826(5) 0.0444(5) Uani 1.00 d
Cl(2) Cl -0.8871(2) 0.1383(2) -0.23830(6) 0.0718(7) Uani 1.00 d
P(1) P -0.9282(2) -0.1047(1) -0.33336(5) 0.0397(4) Uani 1.00 d
F(1) F -0.5331(3) -0.5580(2) -0.36806(10) 0.0326(9) Uani 1.00 d
F(2) F -0.7562(3) -0.5850(2) -0.39701(10) 0.0372(10) Uani 1.00 d
F(3) F -0.9416(3) -0.4795(3) -0.3755(1) 0.040(1) Uani 1.00 d
F(4) F -0.4822(3) 0.2307(2) -0.3668(1) 0.0377(10) Uani 1.00 d
F(5) F -0.2603(4) 0.2708(3) -0.3950(1) 0.045(1) Uani 1.00 d
F(6) F -0.0633(4) 0.1797(3) -0.3715(1) 0.046(1) Uani 1.00 d
F(7) F -1.0630(4) -0.1046(3) -0.3503(1) 0.054(1) Uani 1.00 d
F(8) F -0.9046(5) -0.0133(4) -0.3519(2) 0.121(2) Uani 1.00 d
F(9) F -0.8857(5) -0.1600(6) -0.3677(2) 0.131(3) Uani 1.00 d
F(10) F -0.7932(3) -0.1047(3) -0.3160(1) 0.043(1) Uani 1.00 d
F(11) F -0.9559(6) -0.1965(4) -0.3128(2) 0.102(2) Uani 1.00 d
F(12) F -0.9739(4) -0.0587(4) -0.2960(1) 0.076(2) Uani 1.00 d
O(1) O 0.3482(6) 0.0725(3) 0.5858(2) 0.090(2) Uani 1.00 d
O(2) O 0.132(2) 0.1012(6) 0.4663(2) 0.204(6) Uani 1.00 d
O(3) O -0.0529(8) 0.1882(8) 0.5057(3) 0.137(4) Uani 1.00 d
O(4) O 0.1997(5) 0.2227(3) 0.5787(1) 0.037(1) Uani 1.00 d
N(1) N -0.4866(4) -0.1645(3) -0.3543(1) 0.0195(10) Uani 1.00 d
C(1) C -0.4814(5) -0.2471(3) -0.3297(1) 0.019(1) Uani 1.00 d
C(2) C -0.5699(5) -0.2480(3) -0.2972(1) 0.020(1) Uani 1.00 d
C(3) C -0.6737(5) -0.3033(3) -0.2961(1) 0.020(1) Uani 1.00 d
C(4) C -0.7595(5) -0.2893(4) -0.2680(2) 0.023(1) Uani 1.00 d
C(5) C -0.7468(5) -0.2246(4) -0.2394(1) 0.020(1) Uani 1.00 d
C(6) C -0.8413(5) -0.2063(4) -0.2134(2) 0.024(1) Uani 1.00 d
C(7) C -0.8246(5) -0.1451(4) -0.1853(2) 0.028(1) Uani 1.00 d
C(8) C -0.7124(5) -0.1007(4) -0.1817(2) 0.027(1) Uani 1.00 d
C(9) C -0.6213(5) -0.1153(4) -0.2075(1) 0.022(1) Uani 1.00 d
C(10) C -0.6353(5) -0.1762(3) -0.2379(1) 0.020(1) Uani 1.00 d
C(11) C -0.5476(5) -0.1887(3) -0.2671(1) 0.020(1) Uani 1.00 d
C(12) C -0.6943(5) -0.3777(3) -0.3231(1) 0.021(1) Uani 1.00 d
C(13) C -0.6009(5) -0.4347(4) -0.3327(2) 0.023(1) Uani 1.00 d
C(14) C -0.6236(6) -0.5027(4) -0.3583(2) 0.026(1) Uani 1.00 d
C(15) C -0.7368(6) -0.5172(4) -0.3728(2) 0.028(1) Uani 1.00 d
C(16) C -0.8309(5) -0.4629(4) -0.3618(2) 0.029(1) Uani 1.00 d
C(17) C -0.8119(5) -0.3929(4) -0.3375(2) 0.026(1) Uani 1.00 d
C(18) C -0.4976(5) -0.0791(3) -0.3307(2) 0.022(1) Uani 1.00 d
C(19) C -0.4139(5) -0.0763(4) -0.2963(2) 0.021(1) Uani 1.00 d
C(20) C -0.3148(5) -0.0147(4) -0.2937(2) 0.023(1) Uani 1.00 d
C(21) C -0.2298(5) -0.0250(4) -0.2651(2) 0.025(1) Uani 1.00 d
C(22) C -0.2402(5) -0.0944(4) -0.2375(2) 0.022(1) Uani 1.00 d
C(23) C -0.1465(5) -0.1098(4) -0.2102(2) 0.026(1) Uani 1.00 d
C(24) C -0.1590(5) -0.1728(4) -0.1832(2) 0.029(1) Uani 1.00 d
C(25) C -0.2680(5) -0.2236(4) -0.1822(2) 0.030(1) Uani 1.00 d
C(26) C -0.3564(5) -0.2109(4) -0.2083(2) 0.024(1) Uani 1.00 d
C(27) C -0.3462(5) -0.1467(4) -0.2374(2) 0.022(1) Uani 1.00 d
C(28) C -0.4339(5) -0.1362(3) -0.2670(1) 0.020(1) Uani 1.00 d
C(29) C -0.3013(5) 0.0619(4) -0.3203(2) 0.024(1) Uani 1.00 d
C(30) C -0.4000(5) 0.1122(4) -0.3307(2) 0.027(1) Uani 1.00 d
C(31) C -0.3859(6) 0.1824(4) -0.3563(2) 0.030(1) Uani 1.00 d
C(32) C -0.2738(6) 0.2037(4) -0.3708(2) 0.032(1) Uani 1.00 d
C(33) C -0.1729(6) 0.1559(4) -0.3584(2) 0.035(1) Uani 1.00 d
C(34) C -0.1858(5) 0.0853(4) -0.3333(2) 0.029(1) Uani 1.00 d
C(35) C -0.3687(5) -0.1652(4) -0.3781(1) 0.022(1) Uani 1.00 d
C(36) C -0.3714(5) -0.1013(4) -0.4114(1) 0.022(1) Uani 1.00 d
C(37) C -0.2934(5) -0.0274(4) -0.4102(2) 0.026(1) Uani 1.00 d
C(38) C -0.2916(6) 0.0315(4) -0.4403(2) 0.028(1) Uani 1.00 d
C(39) C -0.3694(5) 0.0217(4) -0.4716(2) 0.028(1) Uani 1.00 d
C(40) C -0.3737(6) 0.0829(4) -0.5019(2) 0.034(2) Uani 1.00 d
C(41) C -0.4527(7) 0.0731(5) -0.5319(2) 0.041(2) Uani 1.00 d
C(42) C -0.5311(7) 0.0018(5) -0.5328(2) 0.044(2) Uani 1.00 d
C(43) C -0.5320(6) -0.0592(4) -0.5045(2) 0.035(2) Uani 1.00 d
C(44) C -0.4482(5) -0.0545(4) -0.4735(2) 0.026(1) Uani 1.00 d
C(45) C -0.4424(5) -0.1172(4) -0.4434(2) 0.026(1) Uani 1.00 d
C(46) C -0.5983(5) -0.1642(4) -0.3804(2) 0.023(1) Uani 1.00 d
C(47) C -0.5855(5) -0.2238(4) -0.4145(1) 0.022(1) Uani 1.00 d
C(48) C -0.6572(5) -0.3023(4) -0.4161(2) 0.026(1) Uani 1.00 d
C(49) C -0.6536(5) -0.3575(4) -0.4461(2) 0.025(1) Uani 1.00 d
C(50) C -0.5730(5) -0.3387(4) -0.4775(2) 0.026(1) Uani 1.00 d
C(51) C -0.5598(6) -0.3984(4) -0.5083(2) 0.034(2) Uani 1.00 d
C(52) C -0.4772(6) -0.3861(5) -0.5363(2) 0.038(2) Uani 1.00 d
C(53) C -0.4035(6) -0.3095(4) -0.5351(2) 0.034(2) Uani 1.00 d
C(54) C -0.4136(5) -0.2502(4) -0.5066(2) 0.027(1) Uani 1.00 d
C(55) C -0.5011(5) -0.2614(4) -0.4763(2) 0.026(1) Uani 1.00 d
C(56) C -0.5124(5) -0.2010(4) -0.4452(2) 0.025(1) Uani 1.00 d
C(57) C -0.2982(7) -0.4103(4) -0.3948(2) 0.038(2) Uani 1.00 d
C(58) C -0.2766(6) -0.3703(4) -0.4308(2) 0.035(2) Uani 1.00 d
C(59) C -0.1909(6) -0.3044(5) -0.4329(2) 0.038(2) Uani 1.00 d
C(60) C -0.1256(6) -0.2789(5) -0.4009(2) 0.038(2) Uani 1.00 d
C(61) C -0.1455(6) -0.3196(4) -0.3661(2) 0.037(2) Uani 1.00 d
C(62) C -0.2334(6) -0.3851(4) -0.3637(2) 0.037(2) Uani 1.00 d
C(63) C -0.7846(7) 0.0659(6) -0.2609(2) 0.051(2) Uani 1.00 d
H(1) H -0.4016 -0.2527 -0.3198 0.0231 Uiso 1.00 calc
H(2) H -0.4977 -0.2971 -0.3459 0.0231 Uiso 1.00 calc
H(3) H -0.8306 -0.3245 -0.2677 0.0276 Uiso 1.00 calc
H(4) H -0.9170 -0.2380 -0.2149 0.0305 Uiso 1.00 calc
H(5) H -0.8904 -0.1293 -0.1684 0.0328 Uiso 1.00 calc
H(6) H -0.6968 -0.0630 -0.1603 0.0349 Uiso 1.00 calc
H(7) H -0.5464 -0.0827 -0.2054 0.0259 Uiso 1.00 calc
H(8) H -0.8782 -0.3560 -0.3306 0.0313 Uiso 1.00 calc
H(9) H -0.5223 -0.4279 -0.3218 0.0273 Uiso 1.00 calc
H(10) H -0.5799 -0.0729 -0.3221 0.0266 Uiso 1.00 calc
H(11) H -0.4799 -0.0298 -0.3472 0.0266 Uiso 1.00 calc
H(12) H -0.1639 0.0163 -0.2632 0.0299 Uiso 1.00 calc
H(13) H -0.0743 -0.0752 -0.2111 0.0323 Uiso 1.00 calc
H(14) H -0.0972 -0.1835 -0.1649 0.0345 Uiso 1.00 calc
H(15) H -0.2769 -0.2673 -0.1631 0.0361 Uiso 1.00 calc
H(16) H -0.4282 -0.2455 -0.2070 0.0290 Uiso 1.00 calc
H(17) H -0.4770 0.1009 -0.3194 0.0311 Uiso 1.00 calc
H(18) H -0.1155 0.0536 -0.3244 0.0360 Uiso 1.00 calc
H(19) H -0.3573 -0.2240 -0.3887 0.0277 Uiso 1.00 calc
H(20) H -0.3019 -0.1530 -0.3620 0.0277 Uiso 1.00 calc
H(21) H -0.2402 -0.0174 -0.3887 0.0331 Uiso 1.00 calc
H(22) H -0.2347 0.0789 -0.4400 0.0366 Uiso 1.00 calc
H(23) H -0.3188 0.1322 -0.5019 0.0402 Uiso 1.00 calc
H(24) H -0.4543 0.1150 -0.5526 0.0462 Uiso 1.00 calc
H(25) H -0.5852 -0.0031 -0.5544 0.0519 Uiso 1.00 calc
H(26) H -0.5913 -0.1060 -0.5049 0.0422 Uiso 1.00 calc
H(27) H -0.6669 -0.1818 -0.3658 0.0284 Uiso 1.00 calc
H(28) H -0.6110 -0.1054 -0.3893 0.0284 Uiso 1.00 calc
H(29) H -0.7083 -0.3161 -0.3950 0.0316 Uiso 1.00 calc
H(30) H -0.7051 -0.4079 -0.4468 0.0310 Uiso 1.00 calc
H(31) H -0.6137 -0.4482 -0.5094 0.0419 Uiso 1.00 calc
H(32) H -0.4695 -0.4280 -0.5564 0.0448 Uiso 1.00 calc
H(33) H -0.3443 -0.3004 -0.5548 0.0423 Uiso 1.00 calc
H(34) H -0.3611 -0.1996 -0.5062 0.0324 Uiso 1.00 calc
H(35) H -0.3597 -0.4546 -0.3922 0.0480 Uiso 1.00 calc
H(36) H -0.3198 -0.3892 -0.4537 0.0450 Uiso 1.00 calc
H(37) H -0.1754 -0.2729 -0.4566 0.0459 Uiso 1.00 calc
H(38) H -0.0629 -0.2363 -0.4028 0.0436 Uiso 1.00 calc
H(39) H -0.1037 -0.3000 -0.3443 0.0442 Uiso 1.00 calc
H(40) H -0.2450 -0.4153 -0.3396 0.0436 Uiso 1.00 calc
H(41) H -0.7947 0.0719 -0.2885 0.0712 Uiso 1.00 calc
H(42) H -0.8050 0.0067 -0.2545 0.0712 Uiso 1.00 calc
H(45) H 0.0690 0.1059 0.4828 0.0496 Uiso 1.00 calc
H(46) H 0.1711 0.1432 0.4722 0.0496 Uiso 1.00 calc
H(50) H 0.3034 0.2445 0.5701 0.0496 Uiso 1.00 calc
H(51) H 0.1581 0.2003 0.5562 0.0496 Uiso 1.00 calc
H(52) H 0.0085 0.2071 0.4897 0.0496 Uiso 1.00 calc
H(53) H -0.0231 0.1941 0.5335 0.0496 Uiso 1.00 calc
H(54) H 0.3120 0.0581 0.5635 0.0496 Uiso 1.00 calc
H(55) H 0.2844 0.0676 0.5989 0.0496 Uiso 1.00 calc

loop_
_atom_site_aniso_label
_atom_site_aniso_U_11
_atom_site_aniso_U_22
_atom_site_aniso_U_33
_atom_site_aniso_U_12
_atom_site_aniso_U_13
_atom_site_aniso_U_23
Cl(1) 0.0385(9) 0.0430(9) 0.0518(10) -0.0047(8) -0.0060(8) 0.0171(8)
Cl(2) 0.055(1) 0.107(2) 0.054(1) 0.031(1) 0.0019(10) -0.010(1)
P(1) 0.0271(8) 0.0518(10) 0.0400(9) 0.0137(8) -0.0098(7) -0.0114(8)
F(1) 0.037(2) 0.026(2) 0.035(2) 0.007(1) -0.002(2) -0.007(1)
F(2) 0.047(2) 0.030(2) 0.036(2) -0.007(2) -0.004(2) -0.014(1)
F(3) 0.027(2) 0.045(2) 0.048(2) -0.008(2) -0.009(2) -0.018(2)
F(4) 0.041(2) 0.031(2) 0.041(2) 0.008(2) -0.003(2) 0.009(2)
F(5) 0.063(3) 0.032(2) 0.039(2) -0.007(2) 0.008(2) 0.010(2)
F(6) 0.038(2) 0.042(2) 0.058(2) -0.014(2) 0.014(2) 0.010(2)
F(7) 0.028(2) 0.064(3) 0.069(3) 0.017(2) -0.021(2) -0.023(2)
F(8) 0.063(4) 0.121(5) 0.178(6) -0.044(4) -0.050(4) 0.121(5)
F(9) 0.055(3) 0.240(9) 0.097(4) 0.059(5) -0.022(3) -0.129(5)
F(10) 0.026(2) 0.063(3) 0.041(2) 0.009(2) -0.002(1) -0.015(2)
F(11) 0.076(4) 0.051(3) 0.178(7) -0.016(3) -0.067(4) 0.033(3)
F(12) 0.029(2) 0.130(5) 0.068(3) 0.014(3) 0.000(2) -0.056(3)
O(1) 0.083(5) 0.017(2) 0.172(7) 0.034(3) -0.039(5) 0.016(3)
O(2) 0.47(2) 0.091(6) 0.052(4) -0.11(1) 0.067(8) 0.005(4)
O(3) 0.085(6) 0.202(10) 0.122(7) -0.102(7) 0.035(5) -0.050(7)
O(4) 0.061(3) 0.017(2) 0.033(2) 0.012(2) -0.016(2) -0.010(2)
N(1) 0.020(2) 0.016(2) 0.023(2) 0.001(2) 0.000(2) 0.000(2)
C(1) 0.017(2) 0.018(2) 0.022(2) -0.001(2) 0.004(2) 0.004(2)
C(2) 0.018(2) 0.021(3) 0.021(2) 0.003(2) -0.004(2) -0.001(2)
C(3) 0.023(2) 0.014(2) 0.022(2) 0.002(2) -0.003(2) -0.001(2)
C(4) 0.015(2) 0.020(3) 0.033(3) -0.003(2) 0.002(2) 0.002(2)
C(5) 0.017(2) 0.022(2) 0.022(2) 0.004(2) -0.003(2) 0.003(2)
C(6) 0.021(3) 0.030(3) 0.022(2) -0.003(2) -0.001(2) 0.004(2)
C(7) 0.024(3) 0.033(3) 0.026(3) 0.005(2) 0.003(2) -0.003(2)
C(8) 0.028(2) 0.026(3) 0.025(3) 0.003(2) 0.001(2) 0.002(2)
C(9) 0.028(3) 0.018(2) 0.021(2) 0.001(2) -0.003(2) -0.002(2)
C(10) 0.023(2) 0.018(2) 0.019(2) 0.001(2) -0.002(2) 0.001(2)
C(11) 0.023(2) 0.017(2) 0.020(2) 0.002(2) -0.003(2) 0.001(2)
C(12) 0.027(2) 0.016(2) 0.020(2) -0.002(2) 0.001(2) -0.001(2)
C(13) 0.023(3) 0.022(2) 0.023(2) 0.001(2) -0.001(2) 0.004(2)
C(14) 0.030(2) 0.022(3) 0.026(3) 0.000(2) 0.004(2) 0.002(2)
C(15) 0.037(3) 0.024(3) 0.024(3) 0.000(2) -0.006(2) -0.002(2)
C(16) 0.025(2) 0.025(3) 0.036(3) -0.005(2) -0.006(2) -0.002(2)
C(17) 0.026(2) 0.025(3) 0.029(3) 0.003(2) 0.003(2) -0.002(2)
C(18) 0.018(2) 0.021(2) 0.026(2) 0.003(2) -0.001(2) -0.004(2)
C(19) 0.019(2) 0.022(3) 0.024(2) 0.007(2) 0.002(2) -0.002(2)
C(20) 0.024(3) 0.022(2) 0.022(2) 0.002(2) 0.004(2) -0.001(2)
C(21) 0.017(2) 0.021(3) 0.036(3) 0.002(2) 0.000(2) -0.006(2)
C(22) 0.018(2) 0.023(3) 0.025(2) 0.003(2) 0.000(2) -0.011(2)
C(23) 0.015(2) 0.034(3) 0.029(3) 0.000(2) -0.003(2) -0.009(2)
C(24) 0.021(3) 0.035(3) 0.030(3) 0.007(2) -0.004(2) -0.004(2)
C(25) 0.025(3) 0.033(3) 0.031(3) 0.006(2) 0.000(2) -0.001(3)
C(26) 0.024(3) 0.024(3) 0.025(3) -0.003(2) 0.001(2) -0.005(2)
C(27) 0.020(2) 0.023(3) 0.025(2) -0.002(2) 0.003(2) -0.004(2)
C(28) 0.022(2) 0.017(2) 0.023(2) 0.004(2) 0.003(2) -0.006(2)
C(29) 0.027(2) 0.021(3) 0.024(3) -0.001(2) 0.000(2) -0.002(2)
C(30) 0.026(3) 0.024(3) 0.029(3) 0.000(2) 0.002(2) 0.002(2)
C(31) 0.040(3) 0.021(3) 0.028(3) 0.003(2) 0.001(2) -0.005(2)
C(32) 0.044(3) 0.022(3) 0.030(3) -0.005(2) 0.003(3) 0.000(2)
C(33) 0.037(2) 0.030(3) 0.038(3) -0.006(2) 0.011(3) 0.001(2)
C(34) 0.027(3) 0.025(3) 0.035(3) -0.002(2) 0.004(2) -0.001(2)
C(35) 0.020(2) 0.026(3) 0.019(2) 0.002(2) 0.001(2) 0.000(2)
C(36) 0.023(2) 0.020(2) 0.022(2) 0.000(2) 0.005(2) 0.002(2)
C(37) 0.026(3) 0.028(3) 0.023(2) -0.005(2) 0.004(2) -0.007(2)
C(38) 0.030(3) 0.023(3) 0.031(3) -0.006(2) 0.007(2) -0.003(2)
C(39) 0.028(3) 0.024(3) 0.032(3) -0.008(2) 0.004(2) 0.001(2)
C(40) 0.043(3) 0.031(3) 0.029(3) -0.014(3) 0.004(2) 0.002(2)
C(41) 0.052(4) 0.042(4) 0.029(3) -0.007(3) -0.003(3) 0.015(3)
C(42) 0.063(5) 0.040(4) 0.030(3) -0.014(3) -0.015(3) 0.013(3)
C(43) 0.041(4) 0.037(3) 0.026(3) -0.012(3) -0.008(2) 0.008(2)
C(44) 0.025(3) 0.025(3) 0.028(3) -0.004(2) 0.002(2) 0.002(2)
C(45) 0.023(3) 0.026(3) 0.028(2) -0.001(2) -0.001(2) 0.000(2)
C(46) 0.021(3) 0.020(3) 0.028(3) 0.001(2) -0.004(2) -0.002(2)
C(47) 0.022(3) 0.022(2) 0.021(2) 0.002(2) -0.006(2) 0.003(2)
C(48) 0.021(3) 0.025(3) 0.033(3) -0.003(2) -0.005(2) 0.008(2)
C(49) 0.019(3) 0.025(3) 0.033(3) -0.005(2) -0.004(2) 0.005(2)
C(50) 0.029(3) 0.027(3) 0.021(2) 0.000(2) -0.005(2) 0.005(2)
C(51) 0.042(3) 0.030(3) 0.030(3) -0.006(3) -0.002(2) -0.004(2)
C(52) 0.044(4) 0.041(3) 0.030(3) -0.008(3) 0.000(2) -0.010(3)
C(53) 0.045(4) 0.031(3) 0.025(3) 0.001(3) 0.007(3) -0.001(2)
C(54) 0.028(3) 0.032(3) 0.022(3) -0.006(3) 0.000(2) -0.001(2)
C(55) 0.025(3) 0.029(3) 0.023(2) 0.001(2) -0.001(2) 0.004(2)
C(56) 0.023(3) 0.024(2) 0.028(2) 0.000(2) -0.004(2) 0.004(2)
C(57) 0.044(4) 0.033(3) 0.037(3) -0.001(3) 0.007(3) 0.001(3)
C(58) 0.043(3) 0.027(3) 0.036(3) 0.009(2) -0.004(3) 0.002(2)
C(59) 0.039(3) 0.035(3) 0.038(3) 0.006(2) 0.013(2) 0.002(3)
C(60) 0.026(3) 0.041(4) 0.048(3) 0.001(3) 0.010(3) -0.005(3)
C(61) 0.034(3) 0.035(3) 0.044(3) 0.006(2) -0.001(3) -0.013(3)
C(62) 0.044(4) 0.030(3) 0.037(3) 0.005(2) 0.003(3) 0.011(3)
C(63) 0.042(3) 0.066(5) 0.047(4) -0.003(3) -0.008(3) -0.006(4)

loop_
_atom_type_symbol
_atom_type_description
_atom_type_scat_dispersion_real
_atom_type_scat_dispersion_imag
_atom_type_scat_source
C C 0.003 0.002
;International Tables for Crystallography
(1992, Vol. C, Tables 4.2.6.8 and 6.1.1.1)
;
H H 0.000 0.000
;International Tables for Crystallography
(1992, Vol. C, Table 6.1.1.2)
;
F F 0.017 0.010
;International Tables for Crystallography
(1992, Vol. C, Tables 4.2.6.8 and 6.1.1.1)
;
N N 0.006 0.003
;International Tables for Crystallography
(1992, Vol. C, Tables 4.2.6.8 and 6.1.1.1)
;
P P 0.102 0.094
;International Tables for Crystallography
(1992, Vol. C, Tables 4.2.6.8 and 6.1.1.1)
;
O O 0.011 0.006
;International Tables for Crystallography
(1992, Vol. C, Tables 4.2.6.8 and 6.1.1.1)
;
Cl Cl 0.148 0.159
;International Tables for Crystallography
(1992, Vol. C, Tables 4.2.6.8 and 6.1.1.1)
;

loop_
_geom_angle_atom_site_label_1
_geom_angle_atom_site_label_2
_geom_angle_atom_site_label_3
_geom_angle
_geom_angle_publ_flag
F(7) P(1) F(8) 90.0(3) yes
F(7) P(1) F(9) 89.7(3) yes
F(7) P(1) F(10) 179.6(3) yes
F(7) P(1) F(11) 89.4(3) yes
F(7) P(1) F(12) 90.6(3) yes
F(8) P(1) F(9) 96.5(7) yes
F(8) P(1) F(10) 90.1(3) yes
F(8) P(1) F(11) 177.5(6) yes
F(8) P(1) F(12) 90.0(5) yes
F(9) P(1) F(10) 90.6(3) yes
F(9) P(1) F(11) 85.9(6) yes
F(9) P(1) F(12) 173.4(6) yes
F(10) P(1) F(11) 90.4(3) yes
F(10) P(1) F(12) 89.1(3) yes
F(11) P(1) F(12) 87.5(5) yes
C(1) N(1) C(18) 113.5(5) yes
C(1) N(1) C(35) 105.4(5) yes
C(1) N(1) C(46) 111.6(5) yes
C(18) N(1) C(35) 111.1(5) yes
C(18) N(1) C(46) 104.6(5) yes
C(35) N(1) C(46) 110.8(5) yes
N(1) C(1) C(2) 114.2(5) yes
C(1) C(2) C(3) 123.5(5) yes
C(1) C(2) C(11) 116.5(6) yes
C(3) C(2) C(11) 119.9(6) yes
C(2) C(3) C(4) 118.7(6) yes
C(2) C(3) C(12) 123.7(6) yes
C(4) C(3) C(12) 117.5(6) yes
C(3) C(4) C(5) 122.9(6) yes
C(4) C(5) C(6) 121.4(6) yes
C(4) C(5) C(10) 118.1(6) yes
C(6) C(5) C(10) 120.5(6) yes
C(5) C(6) C(7) 119.9(6) yes
C(6) C(7) C(8) 120.5(6) yes
C(7) C(8) C(9) 120.4(6) yes
C(8) C(9) C(10) 121.3(6) yes
C(5) C(10) C(9) 117.3(6) yes
C(5) C(10) C(11) 119.2(6) yes
C(9) C(10) C(11) 123.5(6) yes
C(2) C(11) C(10) 120.3(6) yes
C(2) C(11) C(28) 119.6(6) yes
C(10) C(11) C(28) 120.1(5) yes
C(3) C(12) C(13) 121.0(6) yes
C(3) C(12) C(17) 119.3(6) yes
C(13) C(12) C(17) 119.6(6) yes
C(12) C(13) C(14) 119.2(6) yes
F(1) C(14) C(13) 119.7(6) yes
F(1) C(14) C(15) 118.7(6) yes
C(13) C(14) C(15) 121.6(7) yes
F(2) C(15) C(14) 120.1(7) yes
F(2) C(15) C(16) 120.8(6) yes
C(14) C(15) C(16) 119.1(6) yes
F(3) C(16) C(15) 118.2(6) yes
F(3) C(16) C(17) 120.5(6) yes
C(15) C(16) C(17) 121.4(6) yes
C(12) C(17) C(16) 119.1(6) yes
N(1) C(18) C(19) 113.4(5) yes
C(18) C(19) C(20) 122.0(6) yes
C(18) C(19) C(28) 118.0(6) yes
C(20) C(19) C(28) 120.0(6) yes
C(19) C(20) C(21) 119.1(6) yes
C(19) C(20) C(29) 122.8(6) yes
C(21) C(20) C(29) 118.1(6) yes
C(20) C(21) C(22) 121.1(6) yes
C(21) C(22) C(23) 120.8(6) yes
C(21) C(22) C(27) 118.9(6) yes
C(23) C(22) C(27) 120.2(6) yes
C(22) C(23) C(24) 120.6(6) yes
C(23) C(24) C(25) 119.1(6) yes
C(24) C(25) C(26) 121.0(7) yes
C(25) C(26) C(27) 121.8(6) yes
C(22) C(27) C(26) 117.2(6) yes
C(22) C(27) C(28) 119.7(6) yes
C(26) C(27) C(28) 123.1(6) yes
C(11) C(28) C(19) 119.0(6) yes
C(11) C(28) C(27) 120.9(6) yes
C(19) C(28) C(27) 120.1(6) yes
C(20) C(29) C(30) 121.2(6) yes
C(20) C(29) C(34) 119.4(6) yes
C(30) C(29) C(34) 119.4(6) yes
C(29) C(30) C(31) 120.3(6) yes
F(4) C(31) C(30) 120.3(7) yes
F(4) C(31) C(32) 118.7(6) yes
C(30) C(31) C(32) 121.0(7) yes
F(5) C(32) C(31) 121.0(7) yes
F(5) C(32) C(33) 120.5(7) yes
C(31) C(32) C(33) 118.5(7) yes
F(6) C(33) C(32) 118.0(7) yes
F(6) C(33) C(34) 121.0(7) yes
C(32) C(33) C(34) 121.1(7) yes
C(29) C(34) C(33) 119.6(7) yes
N(1) C(35) C(36) 113.1(5) yes
C(35) C(36) C(37) 118.3(6) yes
C(35) C(36) C(45) 121.2(6) yes
C(37) C(36) C(45) 120.4(6) yes
C(36) C(37) C(38) 120.1(6) yes
C(37) C(38) C(39) 121.0(6) yes
C(38) C(39) C(40) 122.4(6) yes
C(38) C(39) C(44) 119.3(6) yes
C(40) C(39) C(44) 118.3(6) yes
C(39) C(40) C(41) 121.5(7) yes
C(40) C(41) C(42) 120.0(7) yes
C(41) C(42) C(43) 121.5(7) yes
C(42) C(43) C(44) 121.0(7) yes
C(39) C(44) C(43) 117.6(6) yes
C(39) C(44) C(45) 118.5(6) yes
C(43) C(44) C(45) 123.8(6) yes
C(36) C(45) C(44) 120.3(6) yes
C(36) C(45) C(56) 118.3(6) yes
C(44) C(45) C(56) 121.5(6) yes
N(1) C(46) C(47) 113.2(5) yes
C(46) C(47) C(48) 118.9(6) yes
C(46) C(47) C(56) 121.0(6) yes
C(48) C(47) C(56) 119.9(6) yes
C(47) C(48) C(49) 122.5(6) yes
C(48) C(49) C(50) 119.2(6) yes
C(49) C(50) C(51) 120.9(6) yes
C(49) C(50) C(55) 119.1(6) yes
C(51) C(50) C(55) 119.9(6) yes
C(50) C(51) C(52) 122.0(7) yes
C(51) C(52) C(53) 118.6(7) yes
C(52) C(53) C(54) 121.5(7) yes
C(53) C(54) C(55) 121.2(7) yes
C(50) C(55) C(54) 116.7(6) yes
C(50) C(55) C(56) 120.5(6) yes
C(54) C(55) C(56) 122.8(6) yes
C(45) C(56) C(47) 118.9(6) yes
C(45) C(56) C(55) 122.3(6) yes
C(47) C(56) C(55) 118.6(6) yes
C(58) C(57) C(62) 119.9(8) yes
C(57) C(58) C(59) 118.5(7) yes
C(58) C(59) C(60) 121.0(7) yes
C(59) C(60) C(61) 120.2(8) yes
C(60) C(61) C(62) 118.9(7) yes
C(57) C(62) C(61) 121.5(7) yes
Cl(1) C(63) Cl(2) 111.6(5) yes

loop_
_geom_bond_atom_site_label_1
_geom_bond_atom_site_label_2
_geom_bond_distance
_geom_bond_publ_flag
Cl(1) C(63) 1.757(10) yes
Cl(2) C(63) 1.76(1) yes
P(1) F(7) 1.597(5) yes
P(1) F(8) 1.557(7) yes
P(1) F(9) 1.536(6) yes
P(1) F(10) 1.606(5) yes
P(1) F(11) 1.599(7) yes
P(1) F(12) 1.563(6) yes
F(1) C(14) 1.349(8) yes
F(2) C(15) 1.350(8) yes
F(3) C(16) 1.334(8) yes
F(4) C(31) 1.341(9) yes
F(5) C(32) 1.331(8) yes
F(6) C(33) 1.340(9) yes
N(1) C(1) 1.523(8) yes
N(1) C(18) 1.542(8) yes
N(1) C(35) 1.543(8) yes
N(1) C(46) 1.530(8) yes
C(1) C(2) 1.495(9) yes
C(2) C(3) 1.420(9) yes
C(2) C(11) 1.408(9) yes
C(3) C(4) 1.378(9) yes
C(3) C(12) 1.492(9) yes
C(4) C(5) 1.408(9) yes
C(5) C(6) 1.408(9) yes
C(5) C(10) 1.433(9) yes
C(6) C(7) 1.365(10) yes
C(7) C(8) 1.41(1) yes
C(8) C(9) 1.367(10) yes
C(9) C(10) 1.417(9) yes
C(10) C(11) 1.416(9) yes
C(11) C(28) 1.485(9) yes
C(12) C(13) 1.387(9) yes
C(12) C(17) 1.407(10) yes
C(13) C(14) 1.387(10) yes
C(14) C(15) 1.36(1) yes
C(15) C(16) 1.38(1) yes
C(16) C(17) 1.376(10) yes
C(18) C(19) 1.514(9) yes
C(19) C(20) 1.442(9) yes
C(19) C(28) 1.390(9) yes
C(20) C(21) 1.377(10) yes
C(20) C(29) 1.497(9) yes
C(21) C(22) 1.434(10) yes
C(22) C(23) 1.426(9) yes
C(22) C(27) 1.413(9) yes
C(23) C(24) 1.35(1) yes
C(24) C(25) 1.43(1) yes
C(25) C(26) 1.345(10) yes
C(26) C(27) 1.414(9) yes
C(27) C(28) 1.421(9) yes
C(29) C(30) 1.379(10) yes
C(29) C(34) 1.396(10) yes
C(30) C(31) 1.400(10) yes
C(31) C(32) 1.37(1) yes
C(32) C(33) 1.40(1) yes
C(33) C(34) 1.39(1) yes
C(35) C(36) 1.515(9) yes
C(36) C(37) 1.416(9) yes
C(36) C(45) 1.384(9) yes
C(37) C(38) 1.38(1) yes
C(38) C(39) 1.40(1) yes
C(39) C(40) 1.41(1) yes
C(39) C(44) 1.449(9) yes
C(40) C(41) 1.37(1) yes
C(41) C(42) 1.39(1) yes
C(42) C(43) 1.36(1) yes
C(43) C(44) 1.42(1) yes
C(44) C(45) 1.418(10) yes
C(45) C(56) 1.492(10) yes
C(46) C(47) 1.501(9) yes
C(47) C(48) 1.433(9) yes
C(47) C(56) 1.384(10) yes
C(48) C(49) 1.34(1) yes
C(49) C(50) 1.439(10) yes
C(50) C(51) 1.413(10) yes
C(50) C(55) 1.420(10) yes
C(51) C(52) 1.35(1) yes
C(52) C(53) 1.42(1) yes
C(53) C(54) 1.35(1) yes
C(54) C(55) 1.441(10) yes
C(55) C(56) 1.43(1) yes
C(57) C(58) 1.41(1) yes
C(57) C(62) 1.36(1) yes
C(58) C(59) 1.38(1) yes
C(59) C(60) 1.38(1) yes
C(60) C(61) 1.38(1) yes
C(61) C(62) 1.39(1) yes

loop_
_geom_contact_atom_site_label_1
_geom_contact_atom_site_label_2
_geom_contact_distance
_geom_contact_site_symmetry_2
Cl(1) C(26) 3.400(7) 4_454
Cl(1) C(9) 3.425(7) .
Cl(2) F(11) 3.534(8) 4_354
F(1) C(9) 3.255(8) 4_444
F(1) F(4) 3.265(6) 1_545
F(1) C(8) 3.278(8) 4_444
F(1) C(57) 3.552(9) .
F(2) O(4) 3.085(6) 1_444
F(2) C(24) 3.238(8) 4_444
F(2) C(41) 3.296(10) 3_444
F(2) C(25) 3.488(9) 4_444
F(3) C(61) 3.327(9) 1_455
F(3) C(42) 3.363(10) 3_444
F(3) C(41) 3.532(10) 3_444
F(3) C(62) 3.544(9) 1_455
F(4) C(26) 3.286(8) 4_454
F(4) C(25) 3.312(9) 4_454
F(4) O(1) 3.467(10) 1_454
F(5) C(7) 3.217(8) 4_454
F(5) C(8) 3.326(8) 4_454
F(5) O(2) 3.38(1) 3_455
F(6) O(4) 3.441(8) 1_554
F(6) F(8) 3.485(9) 1_655
F(6) C(7) 3.543(9) 4_454
F(6) C(6) 3.590(8) 4_454
F(7) C(34) 3.246(9) 1_455
F(7) C(60) 3.260(10) 1_455
F(7) C(61) 3.441(10) 1_455
F(7) C(37) 3.490(9) 1_455
F(8) C(34) 3.50(1) 1_455
F(9) C(46) 3.196(10) .
F(9) C(60) 3.41(1) 1_455
F(9) C(53) 3.427(10) 3_444
F(9) C(52) 3.57(1) 3_444
F(10) C(63) 3.23(1) .
F(10) C(46) 3.236(8) .
F(10) C(5) 3.276(8) .
F(10) C(4) 3.291(9) .
F(10) C(18) 3.318(8) .
F(10) C(2) 3.352(8) .
F(10) C(3) 3.368(8) .
F(10) C(10) 3.411(8) .
F(10) C(11) 3.444(8) .
F(11) C(4) 3.020(9) .
F(11) C(61) 3.37(1) 1_455
F(11) C(5) 3.470(9) .
F(11) C(17) 3.49(1) .
F(11) C(3) 3.555(10) .
F(12) C(21) 3.061(8) 1_455
F(12) C(63) 3.07(1) .
F(12) C(34) 3.455(10) 1_455
O(1) O(4) 2.821(8) .
O(2) O(3) 2.79(2) .
C(6) C(33) 3.27(1) 4_444
C(6) C(32) 3.48(1) 4_444
C(6) C(34) 3.579(10) 4_444
C(7) C(32) 3.21(1) 4_444
C(7) C(33) 3.39(1) 4_444
C(8) C(32) 3.50(1) 4_444
C(15) C(24) 3.28(1) 4_444
C(15) C(23) 3.466(10) 4_444
C(16) C(23) 3.37(1) 4_444
C(16) C(24) 3.56(1) 4_444
C(35) C(60) 3.28(1) .
C(35) C(61) 3.43(1) .
C(35) C(59) 3.46(1) .
C(42) C(58) 3.60(1) 3_444
C(43) C(59) 3.48(1) 3_444
C(53) C(60) 3.57(1) 3_444
C(54) C(58) 3.55(1) .
C(55) C(58) 3.37(1) .

loop_
_geom_torsion_atom_site_label_1
_geom_torsion_atom_site_label_2
_geom_torsion_atom_site_label_3
_geom_torsion_atom_site_label_4
_geom_torsion
_geom_torsion_publ_flag
F(1) C(14) C(13) C(12) 179.4(6) yes
F(1) C(14) C(15) F(2) -1(1) yes
F(1) C(14) C(15) C(16) 177.5(6) yes
F(2) C(15) C(14) C(13) -178.7(6) yes
F(2) C(15) C(16) F(3) 0(1) yes
F(2) C(15) C(16) C(17) -179.1(6) yes
F(3) C(16) C(15) C(14) -178.3(7) yes
F(3) C(16) C(17) C(12) 179.2(7) yes
F(4) C(31) C(30) C(29) 179.3(6) yes
F(4) C(31) C(32) F(5) 0(1) yes
F(4) C(31) C(32) C(33) 176.9(7) yes
F(5) C(32) C(31) C(30) -179.6(6) yes
F(5) C(32) C(33) F(6) 0(1) yes
F(5) C(32) C(33) C(34) -179.7(7) yes
F(6) C(33) C(32) C(31) -177.2(7) yes
F(6) C(33) C(34) C(29) -179.7(7) yes
N(1) C(1) C(2) C(3) 109.0(6) yes
N(1) C(1) C(2) C(11) -69.5(7) yes
N(1) C(18) C(19) C(20) 113.6(6) yes
N(1) C(18) C(19) C(28) -65.5(7) yes
N(1) C(35) C(36) C(37) 111.9(7) yes
N(1) C(35) C(36) C(45) -72.1(8) yes
N(1) C(46) C(47) C(48) 109.9(7) yes
N(1) C(46) C(47) C(56) -74.6(8) yes
C(1) N(1) C(18) C(19) 44.0(7) yes
C(1) N(1) C(35) C(36) 165.4(5) yes
C(1) N(1) C(46) C(47) -76.4(7) yes
C(1) C(2) C(3) C(4) -169.8(6) yes
C(1) C(2) C(3) C(12) 11.8(9) yes
C(1) C(2) C(11) C(10) 171.1(6) yes
C(1) C(2) C(11) C(28) -6.3(8) yes
C(2) C(1) N(1) C(18) 43.1(7) yes
C(2) C(1) N(1) C(35) 164.9(5) yes
C(2) C(1) N(1) C(46) -74.7(6) yes
C(2) C(3) C(4) C(5) -2.4(10) yes
C(2) C(3) C(12) C(13) 43.2(9) yes
C(2) C(3) C(12) C(17) -140.1(7) yes
C(2) C(11) C(10) C(5) 0.0(9) yes
C(2) C(11) C(10) C(9) -177.5(6) yes
C(2) C(11) C(28) C(19) 63.4(8) yes
C(2) C(11) C(28) C(27) -116.6(7) yes
C(3) C(2) C(11) C(10) -7.5(9) yes
C(3) C(2) C(11) C(28) 175.2(6) yes
C(3) C(4) C(5) C(6) 173.7(6) yes
C(3) C(4) C(5) C(10) -5.0(10) yes
C(3) C(12) C(13) C(14) -179.4(6) yes
C(3) C(12) C(17) C(16) -178.5(6) yes
C(4) C(3) C(2) C(11) 8.7(9) yes
C(4) C(3) C(12) C(13) -135.2(7) yes
C(4) C(3) C(12) C(17) 41.5(9) yes
C(4) C(5) C(6) C(7) 177.9(6) yes
C(4) C(5) C(10) C(9) -176.2(6) yes
C(4) C(5) C(10) C(11) 6.2(9) yes
C(5) C(4) C(3) C(12) 176.1(6) yes
C(5) C(6) C(7) C(8) 0(1) yes
C(5) C(10) C(9) C(8) -2.6(9) yes
C(5) C(10) C(11) C(28) 177.3(6) yes
C(6) C(5) C(10) C(9) 5.1(9) yes
C(6) C(5) C(10) C(11) -172.6(6) yes
C(6) C(7) C(8) C(9) 3(1) yes
C(7) C(6) C(5) C(10) -3.4(10) yes
C(7) C(8) C(9) C(10) -1(1) yes
C(8) C(9) C(10) C(11) 174.9(6) yes
C(9) C(10) C(11) C(28) -0.2(9) yes
C(10) C(11) C(28) C(19) -114.0(7) yes
C(10) C(11) C(28) C(27) 66.1(8) yes
C(11) C(2) C(3) C(12) -169.7(6) yes
C(11) C(28) C(19) C(18) -10.9(8) yes
C(11) C(28) C(19) C(20) 169.9(6) yes
C(11) C(28) C(27) C(22) -178.5(6) yes
C(11) C(28) C(27) C(26) 4.7(9) yes
C(12) C(13) C(14) C(15) -3.0(10) yes
C(12) C(17) C(16) C(15) -1(1) yes
C(13) C(12) C(17) C(16) -1.8(10) yes
C(13) C(14) C(15) C(16) 0(1) yes
C(14) C(13) C(12) C(17) 3.9(10) yes
C(14) C(15) C(16) C(17) 2(1) yes
C(18) N(1) C(35) C(36) -71.3(6) yes
C(18) N(1) C(46) C(47) 160.5(5) yes
C(18) C(19) C(20) C(21) -169.0(6) yes
C(18) C(19) C(20) C(29) 12.5(9) yes
C(18) C(19) C(28) C(27) 169.0(6) yes
C(19) C(18) N(1) C(35) -74.6(6) yes
C(19) C(18) N(1) C(46) 165.8(5) yes
C(19) C(20) C(21) C(22) -1.5(9) yes
C(19) C(20) C(29) C(30) 42.1(9) yes
C(19) C(20) C(29) C(34) -141.0(7) yes
C(19) C(28) C(27) C(22) 1.6(9) yes
C(19) C(28) C(27) C(26) -175.2(6) yes
C(20) C(19) C(28) C(27) -10.2(9) yes
C(20) C(21) C(22) C(23) 174.2(6) yes
C(20) C(21) C(22) C(27) -7.0(9) yes
C(20) C(29) C(30) C(31) -178.6(6) yes
C(20) C(29) C(34) C(33) 179.3(6) yes
C(21) C(20) C(19) C(28) 10.1(9) yes
C(21) C(20) C(29) C(30) -136.4(7) yes
C(21) C(20) C(29) C(34) 40.4(9) yes
C(21) C(22) C(23) C(24) 177.0(6) yes
C(21) C(22) C(27) C(26) -176.1(6) yes
C(21) C(22) C(27) C(28) 6.9(9) yes
C(22) C(21) C(20) C(29) 177.1(6) yes
C(22) C(23) C(24) C(25) 0(1) yes
C(22) C(27) C(26) C(25) -1.7(10) yes
C(23) C(22) C(27) C(26) 2.8(9) yes
C(23) C(22) C(27) C(28) -174.2(6) yes
C(23) C(24) C(25) C(26) 1(1) yes
C(24) C(23) C(22) C(27) -1.8(10) yes
C(24) C(25) C(26) C(27) 0(1) yes
C(25) C(26) C(27) C(28) 175.2(7) yes
C(28) C(19) C(20) C(29) -168.4(6) yes
C(29) C(30) C(31) C(32) -1(1) yes
C(29) C(34) C(33) C(32) 0(1) yes
C(30) C(29) C(34) C(33) -3(1) yes
C(30) C(31) C(32) C(33) -2(1) yes
C(31) C(30) C(29) C(34) 4(1) yes
C(31) C(32) C(33) C(34) 3(1) yes
C(35) N(1) C(46) C(47) 40.8(7) yes
C(35) C(36) C(37) C(38) 178.8(6) yes
C(35) C(36) C(45) C(44) 176.9(6) yes
C(35) C(36) C(45) C(56) -2.6(10) yes
C(36) C(35) N(1) C(46) 44.5(7) yes
C(36) C(37) C(38) C(39) 2(1) yes
C(36) C(45) C(44) C(39) 6(1) yes
C(36) C(45) C(44) C(43) -170.3(7) yes
C(36) C(45) C(56) C(47) 51.4(9) yes
C(36) C(45) C(56) C(55) -124.6(7) yes
C(37) C(36) C(45) C(44) -7(1) yes
C(37) C(36) C(45) C(56) 173.3(6) yes
C(37) C(38) C(39) C(40) 177.0(7) yes
C(37) C(38) C(39) C(44) -3(1) yes
C(38) C(37) C(36) C(45) 2(1) yes
C(38) C(39) C(40) C(41) -178.5(8) yes
C(38) C(39) C(44) C(43) 175.9(7) yes
C(38) C(39) C(44) C(45) 0(1) yes
C(39) C(40) C(41) C(42) 0(1) yes
C(39) C(44) C(43) C(42) 5(1) yes
C(39) C(44) C(45) C(56) -174.4(6) yes
C(40) C(39) C(44) C(43) -4(1) yes
C(40) C(39) C(44) C(45) 178.7(7) yes
C(40) C(41) C(42) C(43) 0(1) yes
C(41) C(40) C(39) C(44) 2(1) yes
C(41) C(42) C(43) C(44) -2(1) yes
C(42) C(43) C(44) C(45) -178.4(8) yes
C(43) C(44) C(45) C(56) 9(1) yes
C(44) C(45) C(56) C(47) -128.1(7) yes
C(44) C(45) C(56) C(55) 55.9(9) yes
C(45) C(56) C(47) C(46) 2.1(9) yes
C(45) C(56) C(47) C(48) 177.6(6) yes
C(45) C(56) C(55) C(50) -177.5(6) yes
C(45) C(56) C(55) C(54) 5(1) yes
C(46) C(47) C(48) C(49) 178.0(6) yes
C(46) C(47) C(56) C(55) 178.3(6) yes
C(47) C(48) C(49) C(50) 1(1) yes
C(47) C(56) C(55) C(50) 6.5(10) yes
C(47) C(56) C(55) C(54) -170.2(6) yes
C(48) C(47) C(56) C(55) -6.2(9) yes
C(48) C(49) C(50) C(51) 175.2(7) yes
C(48) C(49) C(50) C(55) -1.1(10) yes
C(49) C(48) C(47) C(56) 2.4(10) yes
C(49) C(50) C(51) C(52) -174.0(8) yes
C(49) C(50) C(55) C(54) 174.1(6) yes
C(49) C(50) C(55) C(56) -2.8(10) yes
C(50) C(51) C(52) C(53) -1(1) yes
C(50) C(55) C(54) C(53) 1(1) yes
C(51) C(50) C(55) C(54) -2.3(10) yes
C(51) C(50) C(55) C(56) -179.2(7) yes
C(51) C(52) C(53) C(54) 0(1) yes
C(52) C(51) C(50) C(55) 2(1) yes
C(52) C(53) C(54) C(55) 0(1) yes
C(53) C(54) C(55) C(56) 178.5(7) yes
C(57) C(58) C(59) C(60) 1(1) yes
C(57) C(62) C(61) C(60) 0(1) yes
C(58) C(57) C(62) C(61) 0(1) yes
C(58) C(59) C(60) C(61) 0(1) yes
C(59) C(58) C(57) C(62) -1(1) yes
C(59) C(60) C(61) C(62) -1(1) yes
C(59) C(60) C(61) C(62) -1(1) yes
